data_4135430
loop_
_publ_author_name
'Jiang, Wei-Ling'
'Peng, Zhiyong'
'Huang, Bin'
'Zhao, Xiao-Li'
'Sun, Di'
'Shi, Xueliang'
'Yang, Hai-Bo'

_publ_section_title
;
 TEMPO Radical-Functionalized Supramolecular Coordination Complexes with
 Controllable Spin-Spin Interactions.
;
_journal_name_full 'Journal of the American Chemical Society'
_journal_paper_doi 10.1021/jacs.0c11738
_journal_year 2020
_chemical_formula_moiety 'C67 H97 N3 O4 P4 Pt2, 2(C3 H6 O), 1.5(F6 P)'
_chemical_formula_sum 'C73 H109 F9 N3 O6 P5.5 Pt2'
_chemical_formula_weight 1856.14
_space_group_crystal_system triclinic
_space_group_IT_number 2
_space_group_name_Hall '-P 1'
_space_group_name_H-M_alt 'P -1'
_atom_sites_solution_hydrogens geom
_atom_sites_solution_primary dual
_audit_creation_date 2020-07-17
_audit_creation_method
;
Olex2 1.2
(compiled 2018.05.29 svn.r3508 for OlexSys, GUI svn.r5506)
;
_cell_angle_alpha 90.302(3)
_cell_angle_beta 103.428(4)
_cell_angle_gamma 97.512(3)
_cell_formula_units_Z 2
_cell_length_a 13.8359(5)
_cell_length_b 14.2602(4)
_cell_length_c 24.8906(10)
_cell_measurement_reflns_used 11463
_cell_measurement_temperature 100.00(10)
_cell_measurement_theta_max 59.7020
_cell_measurement_theta_min 3.6010
_cell_volume 4732.5(3)
_computing_cell_refinement 'CrysAlisPro 1.171.39.32a (Rigaku OD, 2017)'
_computing_data_collection 'CrysAlisPro 1.171.39.32a (Rigaku OD, 2017)'
_computing_data_reduction 'CrysAlisPro 1.171.39.32a (Rigaku OD, 2017)'
_computing_molecular_graphics 'Olex2 (Dolomanov et al., 2009)'
_computing_publication_material 'Olex2 (Dolomanov et al., 2009)'
_computing_structure_refinement 'ShelXL (Sheldrick, 2015)'
_computing_structure_solution 'ShelXT (Sheldrick, 2015)'
_diffrn_ambient_environment N~2~
_diffrn_ambient_temperature 100.00(10)
_diffrn_detector 'CCD plate'
_diffrn_measured_fraction_theta_full 0.990
_diffrn_measured_fraction_theta_max 0.963
_diffrn_measurement_details
;
List of Runs (angles in degrees, time in seconds):

  # Type    Start    End  Width  t~exp~   \w     \q     \k     \f   Frames
--------------------------------------------------------------------------
  1  \w    -17.00  30.00   1.00    2.00    --    0.00  38.00 -30.00   47
  2  \w    -24.00  73.00   1.00    2.00    --    0.00  19.00-120.00   97
  3  \w    -76.00 -34.00   1.00    2.00    --    0.00 -57.00  60.00   42
  4  \w     43.00  75.00   1.00    2.00    --    0.00  19.00  90.00   32
  5  \w     25.00  72.00   1.00    2.00    --    0.00  77.00-120.00   47
  6  \w    -30.00  18.00   1.00    2.00    --    0.00  77.00-120.00   48
  7  \w     14.00  86.00   1.00    2.00    --    0.00  38.00-120.00   72
  8  \w    -24.00  23.00   1.00    2.00    --    0.00 -57.00  60.00   47
  9  \w    -22.00  19.00   1.00    2.00    --    0.00  57.00 120.00   41
 10  \w    -16.00  41.00   1.00    2.00    --    0.00  38.00  90.00   57
 11  \w     33.00  66.00   1.00    2.00    --    0.00  57.00 120.00   33
 12  \w     49.00  88.00   1.00    2.00    --    0.00  38.00  90.00   39
 13  \w     45.00  70.00   1.00    2.00    --    0.00  38.00 -30.00   25
 14  \w    -86.00  17.00   1.00    2.00    --    0.00 -77.00 -60.00  103
 15  \w    -24.00  35.00   1.00    2.00    --    0.00  19.00  90.00   59
 16  \w     68.00  94.00   1.00    2.00    --   95.80  68.00  59.95   26
 17  \w     67.00 185.00   1.00    2.00    --   95.80  73.00 142.00  118
 18  \w     68.00  96.00   1.00    2.00    --   95.80  69.00  66.73   28
 19  \w     68.00  95.00   1.00    2.00    --   95.80  69.00 150.84   27
 20  \w     68.00  95.00   1.00    2.00    --   95.80  68.00-177.32   27
 21  \w     68.00 183.00   1.00    2.00    --   95.80  70.00  75.65  115
 22  \w     71.00 115.00   1.00    2.00    --   95.80  60.00  34.99   44
 23  \w     67.00  93.00   1.00    2.00    --   95.80  73.00-154.23   26
 24  \w    140.00 167.00   1.00    2.00    --   95.80  73.00-154.23   27
 25  \w     21.00  46.00   1.00    2.00    --   95.80 -82.00-180.00   25
 26  \w     60.00 128.00   1.00    2.00    --   95.80 -82.00-180.00   68
 27  \w     74.00 101.00   1.00    2.00    --   95.80  61.00 -30.00   27
 28  \w    134.00 185.00   1.00    2.00    --   95.80  61.00 -30.00   51
 29  \w      7.00  50.00   1.00    2.00    --   95.80 -82.00 120.00   43
 30  \w     64.00 128.00   1.00    2.00    --   95.80 -82.00 120.00   64
 31  \w    142.00 167.00   1.00    2.00    --   95.80  78.00  97.69   25
 32  \w     65.00  92.00   1.00    2.00    --   95.80  78.00  97.69   27
 33  \w    131.00 175.00   1.00    2.00    --   95.80  71.00  -0.63   44
 34  \w     67.00 125.00   1.00    2.00    --   95.80  73.00 119.01   58
 35  \w     67.00  93.00   1.00    2.00    --   95.80  73.00 -93.49   26
 36  \w     67.00 115.00   1.00    2.00    --   95.80  71.00  -0.63   48
 37  \w     72.00 176.00   1.00    2.00    --   95.80  55.00 -67.37  104
 38  \w     64.00  91.00   1.00    2.00    --   95.80  82.00-150.00   27
 39  \w    107.00 185.00   1.00    2.00    --   95.80  82.00-150.00   78
 40  \w     63.00  92.00   1.00    2.00    --   95.80  82.00-120.00   29
 41  \w     65.00  91.00   1.00    2.00    --   95.80  77.00   0.00   26
 42  \w     63.00  90.00   1.00    2.00    --   95.80  82.00 120.00   27
 43  \w     63.00  90.00   1.00    2.00    --   95.80  82.00 -90.00   27
 44  \w    117.00 185.00   1.00    2.00    --   95.80  82.00 -90.00   68
 45  \w     63.00  89.00   1.00    2.00    --   95.80  82.00 150.00   26
 46  \w     65.00  91.00   1.00    2.00    --   95.80  77.00-180.00   26
 47  \w    100.00 133.00   1.00    2.00    --   95.80  77.00-180.00   33
 48  \w     65.00  91.00   1.00    2.00    --   95.80  77.00  90.00   26
 49  \w     63.00  89.00   1.00    2.00    --   95.80  82.00 -60.00   26
 50  \w    141.00 168.00   1.00    2.00    --   95.80  82.00 -60.00   27
 51  \w     75.00 105.00   1.00    2.00    --   95.80  45.00 -30.00   30
 52  \w     63.00  90.00   1.00    2.00    --   95.80  82.00   0.00   27
 53  \w     63.00  89.00   1.00    2.00    --   95.80  82.00  30.00   26
 54  \w     75.00 184.00   1.00    2.00    --   95.80  45.00   0.00  109
 55  \w     65.00  92.00   1.00    2.00    --   95.80  77.00-150.00   27
 56  \w     34.00 118.00   1.00    2.00    --   95.80 -82.00   0.00   84
 57  \w     71.00 156.00   1.00    2.00    --   95.80  61.00-120.00   85
 58  \w     71.00 145.00   1.00    2.00    --   95.80  61.00-150.00   74
 59  \w     65.00  91.00   1.00    2.00    --   95.80  77.00-120.00   26
 60  \w     63.00  89.00   1.00    2.00    --   95.80  82.00 -30.00   26
 61  \w     65.00  91.00   1.00    2.00    --   95.80  77.00 -60.00   26
 62  \w    135.00 160.00   1.00    2.00    --   95.80  69.00  -2.05   25
 63  \w     65.00  91.00   1.00    2.00    --   95.80  77.00 -30.00   26
 64  \w     56.00 127.00   1.00    2.00    --   95.80 -82.00 -90.00   71
 65  \w     68.00  95.00   1.00    2.00    --   95.80  69.00  -2.05   27
 66  \w    132.00 178.00   1.00    2.00    --   95.80  76.00-126.45   46
 67  \w      6.00 121.00   1.00    2.00    --   95.80 -82.00  60.00  115
 68  \w     65.00  91.00   1.00    2.00    --   95.80  77.00 150.00   26
 69  \w    160.00 185.00   1.00    2.00    --   95.80  73.00  81.65   25
 70  \w     65.00  91.00   1.00    2.00    --   95.80  77.00  30.00   26
 71  \w     71.00 183.00   1.00    2.00    --   95.80  61.00  60.00  112
 72  \w    157.00 184.00   1.00    2.00    --   95.80  61.00 -60.00   27
 73  \w     71.00  98.00   1.00    2.00    --   95.80  61.00-180.00   27
 74  \w     72.00 173.00   1.00    2.00    --   95.80  56.00 127.01  101
 75  \w     73.00 100.00   1.00    2.00    --   95.80  61.00 -60.00   27
 76  \w     67.00  94.00   1.00    2.00    --   95.80  73.00  81.65   27
 77  \w     42.00  73.00   1.00    2.00    --   95.80 -82.00-150.00   31
 78  \w     75.00 119.00   1.00    2.00    --   95.80 -82.00-150.00   44
 79  \w     65.00  91.00   1.00    2.00    --   95.80  76.00-126.45   26
 80  \w    140.00 167.00   1.00    2.00    --   95.80  60.00  34.99   27
 81  \w    115.00 182.00   1.00    2.00    --   95.80  68.00  33.95   67
 82  \w     68.00  94.00   1.00    2.00    --   95.80  68.00  33.95   26
;
_diffrn_measurement_device 'four-circle diffractometer'
_diffrn_measurement_device_type 'XtaLAB AFC12 (RINC): Kappa dual home/near'
_diffrn_measurement_method '\w scans'
_diffrn_orient_matrix_type 'CrysAlisPro convention (1999,Acta A55,543-557)'
_diffrn_orient_matrix_UB_11 -0.0942927000
_diffrn_orient_matrix_UB_12 -0.0172403000
_diffrn_orient_matrix_UB_13 0.0234231000
_diffrn_orient_matrix_UB_21 0.0642632000
_diffrn_orient_matrix_UB_22 -0.0280479000
_diffrn_orient_matrix_UB_23 0.0552613000
_diffrn_orient_matrix_UB_31 0.0181449000
_diffrn_orient_matrix_UB_32 0.1039535000
_diffrn_orient_matrix_UB_33 0.0212628000
_diffrn_radiation_monochromator graphite
_diffrn_radiation_probe x-ray
_diffrn_radiation_type CuK\a
_diffrn_radiation_wavelength 1.54184
_diffrn_reflns_av_R_equivalents 0.1637
_diffrn_reflns_av_unetI/netI 0.1015
_diffrn_reflns_Laue_measured_fraction_full 0.990
_diffrn_reflns_Laue_measured_fraction_max 0.963
_diffrn_reflns_limit_h_max 17
_diffrn_reflns_limit_h_min -17
_diffrn_reflns_limit_k_max 17
_diffrn_reflns_limit_k_min -17
_diffrn_reflns_limit_l_max 30
_diffrn_reflns_limit_l_min -31
_diffrn_reflns_number 124925
_diffrn_reflns_point_group_measured_fraction_full 0.990
_diffrn_reflns_point_group_measured_fraction_max 0.963
_diffrn_reflns_theta_full 67.684
_diffrn_reflns_theta_max 75.441
_diffrn_reflns_theta_min 3.388
_diffrn_source 'fine-focus sealed X-ray tube'
_diffrn_source_type 'Enhance (Cu) X-ray Source'
_exptl_absorpt_coefficient_mu 6.829
_exptl_absorpt_correction_T_max 1.00000
_exptl_absorpt_correction_T_min 0.17171
_exptl_absorpt_correction_type multi-scan
_exptl_absorpt_process_details
;
CrysAlisPro 1.171.39.32a (Rigaku Oxford Diffraction, 2017)
Empirical absorption correction using spherical harmonics,
 implemented in SCALE3 ABSPACK scaling algorithm.
;
_exptl_crystal_colour 'clear light colourless'
_exptl_crystal_colour_lustre clear
_exptl_crystal_colour_modifier light
_exptl_crystal_colour_primary colourless
_exptl_crystal_density_diffrn 1.303
_exptl_crystal_description block
_exptl_crystal_F_000 1871
_exptl_crystal_size_max 0.32
_exptl_crystal_size_mid 0.26
_exptl_crystal_size_min 0.18
_refine_diff_density_max 5.341
_refine_diff_density_min -1.126
_refine_diff_density_rms 0.206
_refine_ls_extinction_method none
_refine_ls_goodness_of_fit_ref 1.058
_refine_ls_hydrogen_treatment constr
_refine_ls_matrix_type full
_refine_ls_number_parameters 909
_refine_ls_number_reflns 18895
_refine_ls_number_restraints 138
_refine_ls_restrained_S_all 1.056
_refine_ls_R_factor_all 0.1431
_refine_ls_R_factor_gt 0.1086
_refine_ls_shift/su_max 0.001
_refine_ls_shift/su_mean 0.000
_refine_ls_structure_factor_coef Fsqd
_refine_ls_weighting_details 'w=1/[\s^2^(Fo^2^)+(0.1301P)^2^+41.3109P] where P=(Fo^2^+2Fc^2^)/3'
_refine_ls_weighting_scheme calc
_refine_ls_wR_factor_gt 0.2530
_refine_ls_wR_factor_ref 0.2740
_reflns_Friedel_coverage 0.000
_reflns_number_gt 13175
_reflns_number_total 18895
_reflns_threshold_expression 'I > 2\s(I)'
_cod_data_source_file ja0c11738_si_004.cif
_cod_data_source_block exp_1305
_cod_original_formula_sum 'C73 H109 F9 N3 O6 P5.50 Pt2'
_cod_database_code 4135430
_shelx_shelxl_version_number 2017/1
_shelx_space_group_comment
;
The symmetry employed for this shelxl refinement is uniquely defined
by the following loop, which should always be used as a source of
symmetry information in preference to the above space-group names.
They are only intended as comments.
;
_shelx_estimated_absorpt_t_max 0.373
_shelx_estimated_absorpt_t_min 0.219
_reflns_odcompleteness_completeness 99.62
_reflns_odcompleteness_iscentric 1
_reflns_odcompleteness_theta 66.97
_olex2_refinement_description
;
1. Fixed Uiso
 At 1.2 times of:
  All C(H) groups, All C(H,H) groups
 At 1.5 times of:
  All C(H,H,H) groups
2. Restrained distances
 C60-C61
 1.52 with sigma of 0.01
 C56-C57
 1.52 with sigma of 0.01
 C58-C59
 1.52 with sigma of 0.01
 C62-C63
 1.52 with sigma of 0.01
 C67-C66
 1.52 with sigma of 0.01
 C64-C65
 1.52 with sigma of 0.01
 C51-C50
 1.52 with sigma of 0.01
 C47-C46
 1.52 with sigma of 0.01
 C48-C49
 1.52 with sigma of 0.01
 C45-C44
 1.52 with sigma of 0.01
 C55-C54
 1.52 with sigma of 0.01
 C50-C51
 1.52 with sigma of 0.01
 C53-C52
 1.52 with sigma of 0.01
 C71-C72
 1.52 with sigma of 0.01
 C72-C73
 1.52 with sigma of 0.01
3. Rigid bond restraints
 C61, C60
 with sigma for 1-2 distances of 0.001 and sigma for 1-3 distances of 0.001
 C58, C59
 with sigma for 1-2 distances of 0.001 and sigma for 1-3 distances of 0.001
 C57, C56
 with sigma for 1-2 distances of 0.001 and sigma for 1-3 distances of 0.001
 C64, C65
 with sigma for 1-2 distances of 0.001 and sigma for 1-3 distances of 0.001
 C66, C67
 with sigma for 1-2 distances of 0.001 and sigma for 1-3 distances of 0.001
 C62, C63
 with sigma for 1-2 distances of 0.001 and sigma for 1-3 distances of 0.001
 C46, C47
 with sigma for 1-2 distances of 0.001 and sigma for 1-3 distances of 0.001
 C44, C45
 with sigma for 1-2 distances of 0.001 and sigma for 1-3 distances of 0.001
 C48, C49
 with sigma for 1-2 distances of 0.001 and sigma for 1-3 distances of 0.001
 C54, C55
 with sigma for 1-2 distances of 0.001 and sigma for 1-3 distances of 0.001
 C52, C53
 with sigma for 1-2 distances of 0.001 and sigma for 1-3 distances of 0.001
 C50, C51
 with sigma for 1-2 distances of 0.001 and sigma for 1-3 distances of 0.001
 C71, C72, C73
 with sigma for 1-2 distances of 0.001 and sigma for 1-3 distances of 0.001
 P5, F3
 with sigma for 1-2 distances of 0.001 and sigma for 1-3 distances of 0.001
 P5, F2
 with sigma for 1-2 distances of 0.001 and sigma for 1-3 distances of 0.001
 P5, F5
 with sigma for 1-2 distances of 0.001 and sigma for 1-3 distances of 0.001
 P5, F4
 with sigma for 1-2 distances of 0.001 and sigma for 1-3 distances of 0.001
 F6, P5
 with sigma for 1-2 distances of 0.001 and sigma for 1-3 distances of 0.001
 P3, C58
 with sigma for 1-2 distances of 0.001 and sigma for 1-3 distances of 0.001
4. Uiso/Uaniso restraints and constraints
C62 \\sim C63: within 2A with sigma of 0.01 and sigma for terminal atoms of 0.02
C64 \\sim C65: within 2A with sigma of 0.01 and sigma for terminal atoms of 0.02
C66 \\sim C67: within 2A with sigma of 0.01 and sigma for terminal atoms of 0.02
C61 \\sim C60: within 2A with sigma of 0.01 and sigma for terminal atoms of 0.02
C58 \\sim C59: within 2A with sigma of 0.01 and sigma for terminal atoms of 0.02
C56 \\sim C57: within 2A with sigma of 0.01 and sigma for terminal atoms of 0.02
C55 \\sim C54: within 2A with sigma of 0.01 and sigma for terminal atoms of 0.02
C52 \\sim C53: within 2A with sigma of 0.01 and sigma for terminal atoms of 0.02
C50 \\sim C51: within 2A with sigma of 0.01 and sigma for terminal atoms of 0.02
C48 \\sim C49: within 2A with sigma of 0.01 and sigma for terminal atoms of 0.02
C46 \\sim C47: within 2A with sigma of 0.01 and sigma for terminal atoms of 0.02
C44 \\sim C45: within 2A with sigma of 0.01 and sigma for terminal atoms of 0.02
C71 \\sim C72 \\sim C73: within 2A with sigma of 0.01 and sigma for terminal
atoms of 0.02
P3 \\sim C58: within 2A with sigma of 0.01 and sigma for terminal atoms of 0.02
Uanis(C17) \\sim Ueq: with sigma of 0.002 and sigma for terminal atoms of 0.004
Uanis(C72) \\sim Ueq: with sigma of 0.002 and sigma for terminal atoms of 0.004
5.a Ternary CH refined with riding coordinates:
 C35(H35)
5.b Secondary CH2 refined with riding coordinates:
 C36(H36A,H36B), C39(H39A,H39B), C44(H44A,H44B), C46(H46A,H46B), C48(H48A,
 H48B), C50(H50A,H50B), C52(H52A,H52B), C54(H54A,H54B), C56(H56A,H56B),
 C58(H58A,H58B), C60(H60A,H60B), C62(H62A,H62B), C64(H64A,H64B), C66(H66A,H66B)
5.c Aromatic/amide H refined with riding coordinates:
 C2(H2), C3(H3), C5(H5), C6(H6), C8(H8), C9(H9), C11(H11), C12(H12), C13(H13),
 C14(H14), C15(H15), C17(H17), C23(H23), C24(H24), C25(H25), C29(H29), C30(H30),
  C31(H31), C32(H32), C33(H33)
5.d Idealised Me refined as rotating group:
 C40(H40A,H40B,H40C), C41(H41A,H41B,H41C), C42(H42A,H42B,H42C), C43(H43A,H43B,
 H43C), C45(H45A,H45B,H45C), C47(H47A,H47B,H47C), C49(H49A,H49B,H49C), C51(H51A,
 H51B,H51C), C53(H53A,H53B,H53C), C55(H55A,H55B,H55C), C57(H57A,H57B,H57C),
 C59(H59A,H59B,H59C), C61(H61A,H61B,H61C), C63(H63A,H63B,H63C), C65(H65A,H65B,
 H65C), C67(H67A,H67B,H67C), C68(H68A,H68B,H68C), C70(H70A,H70B,H70C), C71(H71A,
 H71B,H71C), C73(H73A,H73B,H73C)
;
_olex2_submission_special_instructions 'No special instructions were received'
_oxdiff_exptl_absorpt_empirical_details
;
Empirical correction (ABSPACK) includes:
- Absorption correction using spherical harmonics
- Frame scaling
;
_oxdiff_exptl_absorpt_empirical_full_max 5.200
_oxdiff_exptl_absorpt_empirical_full_min 0.443

loop_
_space_group_symop_operation_xyz
'x, y, z'
'-x, -y, -z'

loop_
_atom_site_label
_atom_site_type_symbol
_atom_site_fract_x
_atom_site_fract_y
_atom_site_fract_z
_atom_site_U_iso_or_equiv
_atom_site_adp_type
_atom_site_occupancy
_atom_site_site_symmetry_order
_atom_site_calc_flag
_atom_site_refinement_flags_posn
_atom_site_refinement_flags_adp
_atom_site_refinement_flags_occupancy
_atom_site_disorder_assembly
_atom_site_disorder_group
C1 C 0.5887(9) 0.6160(8) 0.3868(4) 0.038(3) Uani 1 1 d . . . . .
C2 C 0.5538(9) 0.6833(8) 0.4174(5) 0.037(3) Uani 1 1 d . . . . .
H2 H 0.486554 0.691772 0.407255 0.044 Uiso 1 1 calc R . . . .
C3 C 0.6156(10) 0.7367(8) 0.4617(5) 0.042(3) Uani 1 1 d . . . . .
H3 H 0.589309 0.780301 0.480174 0.051 Uiso 1 1 calc R . . . .
C4 C 0.7148(10) 0.7263(9) 0.4788(5) 0.040(3) Uani 1 1 d . . . . .
C5 C 0.7535(9) 0.6636(9) 0.4487(5) 0.044(3) Uani 1 1 d . . . . .
H5 H 0.821459 0.657547 0.458789 0.053 Uiso 1 1 calc R . . . .
C6 C 0.6908(11) 0.6091(11) 0.4032(5) 0.052(3) Uani 1 1 d . . . . .
H6 H 0.718249 0.567796 0.383816 0.063 Uiso 1 1 calc R . . . .
C7 C 0.7836(9) 0.7787(8) 0.5267(5) 0.038(3) Uani 1 1 d . . . . .
C8 C 0.7808(10) 0.8764(9) 0.5386(5) 0.042(3) Uani 1 1 d . . . . .
H8 H 0.732909 0.907769 0.515919 0.051 Uiso 1 1 calc R . . . .
C9 C 0.8482(10) 0.9259(9) 0.5834(5) 0.044(3) Uani 1 1 d . . . . .
H9 H 0.843041 0.989035 0.590256 0.053 Uiso 1 1 calc R . . . .
C10 C 0.9224(9) 0.8839(11) 0.6180(6) 0.054(4) Uani 1 1 d . . . . .
C11 C 0.9247(10) 0.7876(10) 0.6060(5) 0.049(3) Uani 1 1 d . . . . .
H11 H 0.972264 0.756457 0.629131 0.059 Uiso 1 1 calc R . . . .
C12 C 0.8586(10) 0.7363(10) 0.5606(6) 0.051(3) Uani 1 1 d . . . . .
H12 H 0.865273 0.673711 0.553441 0.062 Uiso 1 1 calc R . . . .
C13 C -0.2080(10) 1.0380(9) 0.2233(5) 0.043(3) Uani 1 1 d . . . . .
H13 H -0.211536 1.097497 0.237600 0.052 Uiso 1 1 calc R . . . .
C14 C -0.2769(11) 1.0054(10) 0.1744(6) 0.051(3) Uani 1 1 d . . . . .
H14 H -0.323985 1.042501 0.156209 0.062 Uiso 1 1 calc R . . . .
C15 C -0.2730(11) 0.9165(11) 0.1539(6) 0.057(4) Uani 1 1 d . . . . .
H15 H -0.317447 0.893010 0.121160 0.068 Uiso 1 1 calc R . . . .
C16 C -0.2018(10) 0.8607(11) 0.1824(5) 0.052(3) Uani 1 1 d . . . . .
C17 C -0.1381(9) 0.9007(9) 0.2309(5) 0.038(3) Uani 1 1 d . U . . .
H17 H -0.092651 0.864257 0.251384 0.046 Uiso 1 1 calc R . . . .
C18 C -0.1923(9) 0.7697(10) 0.1633(6) 0.045(3) Uani 1 1 d . . . . .
C19 C -0.1754(10) 0.6929(11) 0.1501(6) 0.054(3) Uani 1 1 d . . . . .
C20 C -0.1528(10) 0.6053(9) 0.1339(5) 0.047(3) Uani 1 1 d . . . . .
C21 C -0.0551(10) 0.5802(10) 0.1512(5) 0.049(3) Uani 1 1 d . . . . .
C22 C -0.0330(10) 0.4950(10) 0.1367(6) 0.050(3) Uani 1 1 d . . . . .
C23 C -0.1100(11) 0.4299(11) 0.1016(7) 0.061(4) Uani 1 1 d . . . . .
H23 H -0.096724 0.370803 0.091599 0.073 Uiso 1 1 calc R . . . .
C24 C -0.2026(13) 0.4559(11) 0.0833(7) 0.066(4) Uani 1 1 d . . . . .
H24 H -0.251891 0.415450 0.059076 0.080 Uiso 1 1 calc R . . . .
C25 C -0.2245(11) 0.5400(10) 0.0996(7) 0.057(4) Uani 1 1 d . . . . .
H25 H -0.289492 0.554418 0.087521 0.069 Uiso 1 1 calc R . . . .
C26 C 0.0655(11) 0.4666(9) 0.1577(6) 0.051(3) Uani 1 1 d . . . . .
C27 C 0.1458(10) 0.4417(10) 0.1714(6) 0.051(3) Uani 1 1 d . . . . .
C28 C 0.2462(10) 0.4204(9) 0.1918(5) 0.045(3) Uani 1 1 d . . . . .
C29 C 0.3131(10) 0.4706(9) 0.2359(6) 0.046(3) Uani 1 1 d . . . . .
H29 H 0.289411 0.517057 0.253707 0.055 Uiso 1 1 calc R . . . .
C30 C 0.4384(9) 0.3893(9) 0.2296(5) 0.043(3) Uani 1 1 d . . . . .
H30 H 0.504923 0.379516 0.242074 0.052 Uiso 1 1 calc R . . . .
C31 C 0.3774(11) 0.3314(11) 0.1861(6) 0.057(4) Uani 1 1 d . . . . .
H31 H 0.402427 0.283045 0.170639 0.069 Uiso 1 1 calc R . . . .
C32 C 0.2809(11) 0.3471(10) 0.1667(6) 0.054(3) Uani 1 1 d . . . . .
H32 H 0.238824 0.310183 0.137426 0.064 Uiso 1 1 calc R . . . .
C33 C 0.1048(12) 0.6783(12) 0.1754(7) 0.074(5) Uani 1 1 d . . . . .
H33 H 0.163682 0.653483 0.190460 0.089 Uiso 1 1 calc R . . . .
C34 C 0.1007(10) 0.7565(10) 0.1364(6) 0.052(3) Uani 1 1 d . . . . .
C35 C 0.2048(10) 0.8535(10) 0.0878(6) 0.052(3) Uani 1 1 d . . . . .
H35 H 0.169302 0.906201 0.093935 0.063 Uiso 1 1 calc R . . . .
C36 C 0.3125(11) 0.8869(11) 0.1001(6) 0.059(4) Uani 1 1 d . . . . .
H36A H 0.347956 0.834049 0.095861 0.071 Uiso 1 1 calc R . . . .
H36B H 0.334202 0.909742 0.138328 0.071 Uiso 1 1 calc R . . . .
C37 C 0.3421(11) 0.9680(13) 0.0622(7) 0.064(4) Uani 1 1 d . . . . .
C38 C 0.1858(12) 0.8915(11) -0.0131(6) 0.059(4) Uani 1 1 d . . . . .
C39 C 0.1696(10) 0.8202(12) 0.0294(7) 0.063(4) Uani 1 1 d . . . . .
H39A H 0.098439 0.797703 0.022468 0.075 Uiso 1 1 calc R . . . .
H39B H 0.203190 0.766431 0.024086 0.075 Uiso 1 1 calc R . . . .
C40 C 0.3141(12) 1.0670(12) 0.0777(8) 0.072(5) Uani 1 1 d . . . . .
H40A H 0.243183 1.061842 0.074688 0.107 Uiso 1 1 calc GR . . . .
H40B H 0.333035 1.113508 0.052964 0.107 Uiso 1 1 calc GR . . . .
H40C H 0.349241 1.085818 0.114978 0.107 Uiso 1 1 calc GR . . . .
C41 C 0.4540(12) 0.9703(15) 0.0673(8) 0.081(5) Uani 1 1 d . . . . .
H41A H 0.488529 0.977171 0.105633 0.122 Uiso 1 1 calc GR . . . .
H41B H 0.477933 1.022700 0.047719 0.122 Uiso 1 1 calc GR . . . .
H41C H 0.466245 0.912326 0.051935 0.122 Uiso 1 1 calc GR . . . .
C42 C 0.1745(15) 0.8404(13) -0.0681(7) 0.082(5) Uani 1 1 d . . . . .
H42A H 0.228360 0.803339 -0.065810 0.122 Uiso 1 1 calc GR . . . .
H42B H 0.176331 0.885899 -0.096301 0.122 Uiso 1 1 calc GR . . . .
H42C H 0.111601 0.799616 -0.077208 0.122 Uiso 1 1 calc GR . . . .
C43 C 0.1118(10) 0.9591(11) -0.0203(7) 0.064(4) Uani 1 1 d . . . . .
H43A H 0.045443 0.925285 -0.032560 0.096 Uiso 1 1 calc GR . . . .
H43B H 0.124493 1.003912 -0.047286 0.096 Uiso 1 1 calc GR . . . .
H43C H 0.117506 0.991862 0.014322 0.096 Uiso 1 1 calc GR . . . .
C44 C 0.3951(14) 0.4504(12) 0.4294(7) 0.084(5) Uani 1 1 d D U . . .
H44A H 0.387263 0.397765 0.453273 0.101 Uiso 1 1 calc R . . . .
H44B H 0.427118 0.505862 0.452660 0.101 Uiso 1 1 calc R . . . .
C45 C 0.2931(14) 0.4683(14) 0.3968(8) 0.099(5) Uani 1 1 d D U . . .
H45A H 0.261734 0.413866 0.373410 0.149 Uiso 1 1 calc GR . . . .
H45B H 0.300504 0.522361 0.374570 0.149 Uiso 1 1 calc GR . . . .
H45C H 0.252322 0.480182 0.421842 0.149 Uiso 1 1 calc GR . . . .
C46 C 0.4223(12) 0.3082(9) 0.3529(6) 0.057(3) Uani 1 1 d D U . . .
H46A H 0.358015 0.313783 0.328134 0.068 Uiso 1 1 calc R . . . .
H46B H 0.465857 0.289962 0.330380 0.068 Uiso 1 1 calc R . . . .
C47 C 0.4064(13) 0.2282(10) 0.3914(6) 0.065(4) Uani 1 1 d D U . . .
H47A H 0.385632 0.169459 0.370269 0.097 Uiso 1 1 calc GR . . . .
H47B H 0.355621 0.240130 0.410037 0.097 Uiso 1 1 calc GR . . . .
H47C H 0.468057 0.224375 0.418107 0.097 Uiso 1 1 calc GR . . . .
C48 C 0.5860(15) 0.3985(13) 0.4338(9) 0.116(7) Uani 1 1 d D U . . .
H48A H 0.620086 0.456409 0.454061 0.140 Uiso 1 1 calc R . . . .
H48B H 0.566683 0.354196 0.460158 0.140 Uiso 1 1 calc R . . . .
C49 C 0.6564(16) 0.3569(14) 0.4049(11) 0.131(8) Uani 1 1 d D U . . .
H49A H 0.689048 0.405942 0.386372 0.196 Uiso 1 1 calc GR . . . .
H49B H 0.618897 0.308762 0.378267 0.196 Uiso 1 1 calc GR . . . .
H49C H 0.705880 0.329736 0.431559 0.196 Uiso 1 1 calc GR . . . .
C50 C 0.5041(13) 0.7722(11) 0.2822(9) 0.089(5) Uani 1 1 d D U . . .
H50A H 0.536903 0.790565 0.320324 0.107 Uiso 1 1 calc R . . . .
H50B H 0.529375 0.819230 0.259035 0.107 Uiso 1 1 calc R . . . .
C51 C 0.3919(13) 0.7739(14) 0.2743(10) 0.106(6) Uani 1 1 d D U . . .
H51A H 0.355827 0.718222 0.253476 0.159 Uiso 1 1 calc GR . . . .
H51B H 0.373373 0.829149 0.254770 0.159 Uiso 1 1 calc GR . . . .
H51C H 0.375782 0.775522 0.309786 0.159 Uiso 1 1 calc GR . . . .
C52 C 0.4837(13) 0.6408(14) 0.1930(7) 0.088(6) Uani 1 1 d D U . . .
H52A H 0.500296 0.580875 0.181695 0.106 Uiso 1 1 calc R . . . .
H52B H 0.411362 0.634645 0.187116 0.106 Uiso 1 1 calc R . . . .
C53 C 0.5160(15) 0.7163(14) 0.1554(7) 0.099(6) Uani 1 1 d D U . . .
H53A H 0.484888 0.697640 0.117595 0.148 Uiso 1 1 calc GR . . . .
H53B H 0.587591 0.723570 0.160705 0.148 Uiso 1 1 calc GR . . . .
H53C H 0.495894 0.775320 0.164225 0.148 Uiso 1 1 calc GR . . . .
C54 C 0.6721(14) 0.6854(15) 0.2707(8) 0.100(6) Uani 1 1 d D U . . .
H54A H 0.684568 0.735891 0.246195 0.120 Uiso 1 1 calc R . . . .
H54B H 0.706709 0.706833 0.308116 0.120 Uiso 1 1 calc R . . . .
C55 C 0.7139(15) 0.5983(16) 0.2550(9) 0.116(7) Uani 1 1 d D U . . .
H55A H 0.690871 0.585103 0.215900 0.174 Uiso 1 1 calc GR . . . .
H55B H 0.691297 0.545046 0.274474 0.174 Uiso 1 1 calc GR . . . .
H55C H 0.785859 0.609733 0.264660 0.174 Uiso 1 1 calc GR . . . .
C56 C 0.9593(10) 0.9508(12) 0.8077(6) 0.063(4) Uani 1 1 d D U . . .
H56A H 1.019223 0.921390 0.821416 0.075 Uiso 1 1 calc R . . . .
H56B H 0.979003 1.018749 0.811230 0.075 Uiso 1 1 calc R . . . .
C57 C 0.8875(12) 0.9243(13) 0.8450(6) 0.074(4) Uani 1 1 d D U . . .
H57A H 0.830630 0.957876 0.834466 0.111 Uiso 1 1 calc GR . . . .
H57B H 0.921325 0.940912 0.882707 0.111 Uiso 1 1 calc GR . . . .
H57C H 0.865395 0.857405 0.841234 0.111 Uiso 1 1 calc GR . . . .
C58 C 0.8412(13) 0.8092(13) 0.7246(8) 0.089(4) Uani 1 1 d D U . . .
H58A H 0.786288 0.805457 0.743031 0.107 Uiso 1 1 calc R . . . .
H58B H 0.814785 0.793291 0.685571 0.107 Uiso 1 1 calc R . . . .
C59 C 0.9184(16) 0.7467(16) 0.7509(10) 0.110(6) Uani 1 1 d D U . . .
H59A H 0.902029 0.685292 0.732657 0.165 Uiso 1 1 calc GR . . . .
H59B H 0.918712 0.740754 0.789325 0.165 Uiso 1 1 calc GR . . . .
H59C H 0.983587 0.774627 0.747358 0.165 Uiso 1 1 calc GR . . . .
C60 C 0.8008(13) 1.0040(11) 0.7122(8) 0.077(4) Uani 1 1 d D U . . .
H60A H 0.762785 0.987195 0.674749 0.092 Uiso 1 1 calc R . . . .
H60B H 0.755292 0.995940 0.736681 0.092 Uiso 1 1 calc R . . . .
C61 C 0.8508(18) 1.1058(12) 0.7159(10) 0.107(6) Uani 1 1 d D U . . .
H61A H 0.890498 1.114517 0.688881 0.161 Uiso 1 1 calc GR . . . .
H61B H 0.893232 1.119885 0.752150 0.161 Uiso 1 1 calc GR . . . .
H61C H 0.800444 1.147419 0.708848 0.161 Uiso 1 1 calc GR . . . .
C62 C 1.0776(15) 1.0778(14) 0.5731(8) 0.095(6) Uani 1 1 d D U . . .
H62A H 1.123889 1.095812 0.549813 0.115 Uiso 1 1 calc R . . . .
H62B H 1.013663 1.051896 0.549163 0.115 Uiso 1 1 calc R . . . .
C63 C 1.0641(17) 1.1649(14) 0.6038(9) 0.106(6) Uani 1 1 d D U . . .
H63A H 1.007764 1.192143 0.582959 0.158 Uiso 1 1 calc GR . . . .
H63B H 1.123516 1.210287 0.608843 0.158 Uiso 1 1 calc GR . . . .
H63C H 1.052514 1.147755 0.639274 0.158 Uiso 1 1 calc GR . . . .
C64 C 1.1249(16) 0.8936(14) 0.5687(9) 0.108(7) Uani 1 1 d D U . . .
H64A H 1.056493 0.870790 0.549213 0.130 Uiso 1 1 calc R . . . .
H64B H 1.161273 0.918630 0.541766 0.130 Uiso 1 1 calc R . . . .
C65 C 1.1738(16) 0.8127(14) 0.5977(10) 0.119(7) Uani 1 1 d D U . . .
H65A H 1.147528 0.754887 0.576326 0.179 Uiso 1 1 calc GR . . . .
H65B H 1.159750 0.807000 0.633607 0.179 Uiso 1 1 calc GR . . . .
H65C H 1.244954 0.825015 0.601450 0.179 Uiso 1 1 calc GR . . . .
C66 C 1.2542(10) 1.0263(12) 0.6497(6) 0.059(3) Uani 1 1 d D U . . .
H66A H 1.257662 1.081897 0.673023 0.071 Uiso 1 1 calc R . . . .
H66B H 1.280214 0.977394 0.673686 0.071 Uiso 1 1 calc R . . . .
C67 C 1.3235(10) 1.0504(12) 0.6114(6) 0.059(3) Uani 1 1 d D U . . .
H67A H 1.311097 1.001761 0.582946 0.088 Uiso 1 1 calc GR . . . .
H67B H 1.391925 1.055066 0.632095 0.088 Uiso 1 1 calc GR . . . .
H67C H 1.311541 1.109848 0.595000 0.088 Uiso 1 1 calc GR . . . .
N1 N 0.4052(8) 0.4582(8) 0.2542(4) 0.049(3) Uani 1 1 d . . . . .
N2 N 0.2933(10) 0.9401(10) 0.0050(6) 0.069(4) Uani 1 1 d . . . . .
N3 N -0.1381(7) 0.9899(7) 0.2504(4) 0.040(2) Uani 1 1 d . . . . .
O1 O 0.3214(9) 0.9934(10) -0.0331(5) 0.082(4) Uani 1 1 d . . . . .
O2 O 0.1908(7) 0.7813(7) 0.1274(5) 0.061(3) Uani 1 1 d . . . . .
O3 O 0.0309(7) 0.7955(9) 0.1185(6) 0.092(4) Uani 1 1 d . . . . .
O4 O 0.0127(7) 0.6445(7) 0.1879(4) 0.052(2) Uani 1 1 d . . . . .
P1 P 0.4747(3) 0.4237(2) 0.38412(15) 0.0490(8) Uani 1 1 d . . . . .
P2 P 0.5381(3) 0.6608(3) 0.26641(16) 0.0563(10) Uani 1 1 d . . . . .
P3 P 0.9131(4) 0.9186(4) 0.73534(19) 0.0792(14) Uani 1 1 d . U . . .
P4 P 1.1250(3) 0.9868(3) 0.61900(15) 0.0529(9) Uani 1 1 d . . . . .
Pt1 Pt 0.50025(4) 0.53922(4) 0.32223(2) 0.04513(18) Uani 1 1 d . . . . .
Pt2 Pt 1.02689(4) 0.95018(4) 0.68133(2) 0.04390(18) Uani 1 1 d . . . . .
C68 C 0.1703(18) 0.2582(17) -0.0030(12) 0.122(9) Uani 1 1 d . . . . .
H68A H 0.139499 0.251095 -0.041775 0.183 Uiso 1 1 calc GR . . . .
H68B H 0.180245 0.197175 0.011722 0.183 Uiso 1 1 calc GR . . . .
H68C H 0.233937 0.297538 0.002498 0.183 Uiso 1 1 calc GR . . . .
C69 C 0.1076(16) 0.3007(16) 0.0245(7) 0.087(6) Uani 1 1 d . . . . .
C70 C 0.082(2) 0.3937(16) 0.0066(10) 0.114(8) Uani 1 1 d . . . . .
H70A H 0.130663 0.442181 0.027977 0.171 Uiso 1 1 calc GR . . . .
H70B H 0.016724 0.400561 0.011800 0.171 Uiso 1 1 calc GR . . . .
H70C H 0.082077 0.399540 -0.031847 0.171 Uiso 1 1 calc GR . . . .
O5 O 0.0732(12) 0.2595(11) 0.0619(6) 0.114(5) Uani 1 1 d . . . . .
C71 C 0.034(2) 0.655(2) 0.3299(13) 0.158(8) Uani 1 1 d D U . . .
H71A H -0.018305 0.664985 0.298453 0.238 Uiso 1 1 calc GR . . . .
H71B H 0.075095 0.713881 0.342528 0.238 Uiso 1 1 calc GR . . . .
H71C H 0.004476 0.629406 0.359005 0.238 Uiso 1 1 calc GR . . . .
C72 C 0.098(2) 0.586(2) 0.3138(15) 0.155(8) Uani 1 1 d D U . . .
C73 C 0.035(3) 0.489(2) 0.3142(15) 0.169(9) Uani 1 1 d D U . . .
H73A H 0.022667 0.479471 0.350238 0.254 Uiso 1 1 calc GR . . . .
H73B H 0.071417 0.440401 0.305315 0.254 Uiso 1 1 calc GR . . . .
H73C H -0.027273 0.486780 0.287337 0.254 Uiso 1 1 calc GR . . . .
O6 O 0.1796(14) 0.6211(14) 0.3062(8) 0.137(7) Uani 1 1 d . . . . .
F1 F 0.5502(13) 1.0015(11) 0.2422(7) 0.159(7) Uani 1 1 d . . . . .
F2 F 0.4772(12) 1.0433(11) 0.3068(5) 0.133(5) Uani 1 1 d . U . . .
F3 F 0.577(2) 1.1516(19) 0.2786(7) 0.307(18) Uani 1 1 d . U . . .
F4 F 0.4084(14) 1.1501(11) 0.2543(7) 0.159(7) Uani 1 1 d . U . . .
F5 F 0.5046(9) 1.1307(8) 0.1929(4) 0.093(3) Uani 1 1 d . U . . .
F6 F 0.3935(10) 1.0184(12) 0.2178(6) 0.136(5) Uani 1 1 d . U . . .
P5 P 0.4917(4) 1.0852(4) 0.2504(2) 0.0804(13) Uani 1 1 d . U . . .
F7 F -0.0783(13) 0.4951(16) 0.4436(9) 0.200(9) Uani 1 1 d . . . . .
F8 F 0.0897(12) 0.4951(11) 0.4730(9) 0.162(7) Uani 1 1 d . . . . .
F9 F -0.0121(11) 0.3917(11) 0.5063(11) 0.204(10) Uani 1 1 d . . . . .
P6 P 0.000000 0.500000 0.500000 0.106(3) Uani 1 2 d S T P . .

loop_
_atom_site_aniso_label
_atom_site_aniso_U_11
_atom_site_aniso_U_22
_atom_site_aniso_U_33
_atom_site_aniso_U_23
_atom_site_aniso_U_13
_atom_site_aniso_U_12
C1 0.053(7) 0.034(7) 0.018(5) 0.000(4) 0.002(5) -0.015(5)
C2 0.042(6) 0.028(6) 0.040(6) 0.001(5) 0.007(5) 0.008(5)
C3 0.064(8) 0.021(6) 0.041(6) 0.006(5) 0.011(6) 0.006(5)
C4 0.050(7) 0.035(7) 0.037(6) 0.001(5) 0.015(5) 0.010(5)
C5 0.033(6) 0.051(8) 0.048(7) 0.003(6) 0.007(5) 0.013(5)
C6 0.060(9) 0.063(9) 0.035(7) 0.008(6) 0.012(6) 0.013(7)
C7 0.037(6) 0.034(7) 0.046(7) 0.002(5) 0.015(5) 0.003(5)
C8 0.055(8) 0.039(7) 0.038(6) 0.001(5) 0.021(6) 0.005(6)
C9 0.056(8) 0.043(7) 0.044(7) 0.003(6) 0.022(6) 0.023(6)
C10 0.025(6) 0.066(10) 0.071(9) 0.001(8) 0.018(6) -0.011(6)
C11 0.051(8) 0.045(8) 0.044(7) -0.001(6) 0.004(6) -0.001(6)
C12 0.050(8) 0.044(8) 0.055(8) -0.002(6) 0.004(6) 0.002(6)
C13 0.056(8) 0.026(6) 0.048(7) -0.003(5) 0.018(6) -0.005(5)
C14 0.060(8) 0.038(8) 0.058(8) -0.003(6) 0.018(7) 0.003(6)
C15 0.053(8) 0.055(9) 0.060(9) -0.001(7) 0.020(7) -0.014(7)
C16 0.050(8) 0.065(10) 0.039(7) -0.005(6) 0.016(6) -0.004(7)
C17 0.038(3) 0.039(3) 0.039(3) -0.0014(19) 0.0097(19) 0.0052(19)
C18 0.040(7) 0.041(8) 0.054(8) -0.003(6) 0.014(6) -0.005(6)
C19 0.044(7) 0.051(9) 0.060(9) 0.004(7) 0.008(6) -0.009(6)
C20 0.050(8) 0.040(7) 0.048(7) 0.004(6) 0.011(6) -0.007(6)
C21 0.054(8) 0.043(8) 0.044(7) 0.003(6) 0.013(6) -0.018(6)
C22 0.048(8) 0.046(8) 0.053(8) 0.014(6) 0.010(6) -0.007(6)
C23 0.056(9) 0.040(8) 0.083(11) -0.006(7) 0.014(8) 0.003(7)
C24 0.073(11) 0.048(9) 0.066(10) -0.011(8) 0.004(8) -0.014(8)
C25 0.048(8) 0.037(8) 0.081(10) -0.010(7) 0.010(7) -0.005(6)
C26 0.063(9) 0.037(7) 0.048(7) 0.014(6) 0.014(6) -0.014(6)
C27 0.044(8) 0.045(8) 0.056(8) 0.012(6) 0.003(6) -0.005(6)
C28 0.051(7) 0.038(7) 0.044(7) 0.020(6) 0.008(6) 0.005(6)
C29 0.052(8) 0.024(6) 0.060(8) 0.000(6) 0.009(6) 0.005(5)
C30 0.036(6) 0.045(8) 0.047(7) 0.010(6) 0.009(5) 0.003(5)
C31 0.065(9) 0.063(10) 0.048(8) 0.008(7) 0.013(7) 0.022(8)
C32 0.066(9) 0.042(8) 0.045(7) -0.002(6) 0.004(6) -0.004(7)
C33 0.053(9) 0.077(12) 0.080(11) 0.032(9) 0.000(8) -0.004(8)
C34 0.038(7) 0.050(8) 0.076(10) 0.014(7) 0.017(7) 0.024(6)
C35 0.040(7) 0.053(9) 0.069(9) 0.016(7) 0.022(6) 0.009(6)
C36 0.054(8) 0.059(10) 0.064(9) 0.003(7) 0.016(7) 0.003(7)
C37 0.052(9) 0.083(12) 0.063(9) 0.012(8) 0.028(7) 0.008(8)
C38 0.073(10) 0.065(10) 0.040(7) 0.020(7) 0.019(7) 0.004(8)
C39 0.034(7) 0.072(11) 0.083(11) 0.004(9) 0.015(7) 0.008(7)
C40 0.056(9) 0.066(11) 0.096(13) 0.010(9) 0.036(9) -0.011(8)
C41 0.060(10) 0.104(15) 0.080(12) 0.013(11) 0.030(9) -0.013(9)
C42 0.091(13) 0.076(13) 0.078(12) -0.009(10) 0.024(10) 0.006(10)
C43 0.039(7) 0.057(10) 0.095(12) -0.001(8) 0.025(7) -0.017(7)
C44 0.145(13) 0.048(9) 0.074(11) 0.014(8) 0.060(10) 0.008(9)
C45 0.127(12) 0.075(11) 0.128(14) 0.040(10) 0.089(11) 0.022(10)
C46 0.065(8) 0.033(7) 0.072(9) 0.001(6) 0.022(7) -0.007(6)
C47 0.079(9) 0.048(8) 0.069(9) 0.007(6) 0.029(8) -0.006(7)
C48 0.108(14) 0.043(10) 0.160(18) 0.003(11) -0.041(12) 0.000(9)
C49 0.103(14) 0.053(11) 0.20(2) 0.003(12) -0.033(12) 0.009(9)
C50 0.111(10) 0.040(8) 0.109(13) 0.028(9) 0.014(11) 0.006(9)
C51 0.118(11) 0.068(11) 0.137(15) 0.033(11) 0.035(13) 0.020(11)
C52 0.072(10) 0.113(13) 0.066(9) 0.044(9) 0.013(8) -0.034(9)
C53 0.094(12) 0.129(14) 0.064(9) 0.061(9) 0.016(8) -0.016(10)
C54 0.068(11) 0.151(17) 0.076(11) 0.057(12) 0.022(8) -0.018(9)
C55 0.070(11) 0.181(18) 0.103(13) 0.053(13) 0.041(10) -0.001(11)
C56 0.053(8) 0.073(10) 0.057(8) 0.003(7) 0.014(6) -0.016(7)
C57 0.075(9) 0.077(10) 0.066(9) 0.015(8) 0.026(7) -0.023(8)
C58 0.085(8) 0.086(6) 0.090(8) -0.006(7) 0.035(7) -0.030(5)
C59 0.115(13) 0.107(13) 0.120(14) 0.024(11) 0.059(11) -0.004(9)
C60 0.078(11) 0.087(10) 0.074(10) 0.015(9) 0.035(8) 0.011(8)
C61 0.124(15) 0.078(10) 0.122(14) 0.009(12) 0.033(12) 0.014(10)
C62 0.074(10) 0.145(15) 0.088(12) 0.046(10) 0.056(9) 0.022(11)
C63 0.101(12) 0.117(14) 0.116(14) 0.061(10) 0.046(11) 0.040(11)
C64 0.079(12) 0.097(13) 0.149(18) -0.056(12) 0.036(12) -0.003(9)
C65 0.082(13) 0.086(13) 0.18(2) -0.047(13) 0.031(13) -0.015(9)
C66 0.058(8) 0.065(9) 0.059(8) 0.013(7) 0.025(6) 0.004(7)
C67 0.050(7) 0.073(9) 0.056(8) 0.012(7) 0.019(5) 0.003(7)
N1 0.056(7) 0.056(7) 0.032(5) 0.008(5) 0.008(5) 0.000(5)
N2 0.057(8) 0.069(9) 0.084(10) 0.007(7) 0.029(7) -0.001(6)
N3 0.041(5) 0.039(6) 0.035(5) 0.000(4) 0.013(4) -0.022(4)
O1 0.066(7) 0.110(10) 0.069(7) 0.014(7) 0.026(6) -0.005(7)
O2 0.054(6) 0.042(6) 0.089(8) 0.008(5) 0.023(5) 0.006(4)
O3 0.032(5) 0.097(9) 0.149(12) 0.060(9) 0.032(6) -0.009(6)
O4 0.049(5) 0.048(6) 0.054(5) -0.002(4) 0.010(4) -0.012(4)
P1 0.059(2) 0.0377(19) 0.0488(19) 0.0000(15) 0.0108(15) 0.0037(15)
P2 0.0477(19) 0.061(2) 0.055(2) 0.0203(18) 0.0102(16) -0.0113(17)
P3 0.074(3) 0.097(4) 0.061(2) -0.025(2) 0.032(2) -0.037(2)
P4 0.0437(18) 0.068(3) 0.0464(19) -0.0082(17) 0.0142(15) 0.0009(17)
Pt1 0.0438(3) 0.0425(3) 0.0463(3) 0.0034(2) 0.0098(2) -0.0028(2)
Pt2 0.0418(3) 0.0401(3) 0.0492(3) -0.0039(2) 0.0159(2) -0.0061(2)
C68 0.092(16) 0.089(17) 0.20(3) 0.027(17) 0.048(18) 0.025(13)
C69 0.090(14) 0.098(15) 0.054(10) 0.022(10) -0.008(9) -0.015(12)
C70 0.14(2) 0.093(17) 0.118(19) 0.014(14) 0.053(16) 0.016(15)
O5 0.112(11) 0.112(12) 0.099(11) 0.037(9) 0.008(9) -0.029(9)
C71 0.142(15) 0.165(12) 0.171(17) -0.002(14) 0.046(13) 0.012(10)
C72 0.155(8) 0.155(8) 0.156(8) 0.006(2) 0.037(3) 0.021(2)
C73 0.157(17) 0.162(10) 0.189(18) 0.005(15) 0.045(15) 0.014(9)
O6 0.128(14) 0.163(17) 0.142(15) 0.077(13) 0.060(12) 0.051(12)
F1 0.194(16) 0.146(13) 0.198(16) 0.073(12) 0.126(14) 0.094(12)
F2 0.181(14) 0.155(13) 0.085(7) 0.038(7) 0.047(8) 0.080(11)
F3 0.41(3) 0.29(3) 0.102(12) 0.028(15) -0.019(15) -0.24(2)
F4 0.226(16) 0.149(12) 0.156(13) 0.072(10) 0.088(12) 0.137(11)
F5 0.112(8) 0.085(8) 0.084(6) 0.015(5) 0.022(6) 0.022(6)
F6 0.107(9) 0.175(15) 0.116(10) -0.029(9) 0.027(7) -0.016(7)
P5 0.093(3) 0.083(3) 0.066(3) 0.003(2) 0.009(2) 0.031(2)
F7 0.118(13) 0.24(2) 0.23(2) -0.075(17) -0.008(13) 0.065(14)
F8 0.124(11) 0.117(11) 0.29(2) 0.024(12) 0.113(13) 0.049(9)
F9 0.101(11) 0.116(12) 0.42(3) -0.001(16) 0.098(15) 0.056(9)
P6 0.075(5) 0.079(6) 0.166(9) -0.009(5) 0.023(6) 0.031(4)

loop_
_atom_type_symbol
_atom_type_description
_atom_type_scat_dispersion_real
_atom_type_scat_dispersion_imag
_atom_type_scat_source
C C 0.0181 0.0091 'International Tables Vol C Tables 4.2.6.8 and 6.1.1.4'
H H 0.0000 0.0000 'International Tables Vol C Tables 4.2.6.8 and 6.1.1.4'
F F 0.0727 0.0534 'International Tables Vol C Tables 4.2.6.8 and 6.1.1.4'
N N 0.0311 0.0180 'International Tables Vol C Tables 4.2.6.8 and 6.1.1.4'
O O 0.0492 0.0322 'International Tables Vol C Tables 4.2.6.8 and 6.1.1.4'
P P 0.2955 0.4335 'International Tables Vol C Tables 4.2.6.8 and 6.1.1.4'
Pt Pt -4.5932 6.9264 'International Tables Vol C Tables 4.2.6.8 and 6.1.1.4'

loop_
_geom_angle_atom_site_label_1
_geom_angle_atom_site_label_2
_geom_angle_atom_site_label_3
_geom_angle
_geom_angle_site_symmetry_1
_geom_angle_site_symmetry_3
_geom_angle_publ_flag
C2 C1 Pt1 123.1(9) . . ?
C6 C1 C2 115.5(11) . . ?
C6 C1 Pt1 121.3(10) . . ?
C3 C2 C1 122.8(11) . . ?
C4 C3 C2 121.1(12) . . ?
C3 C4 C5 118.3(12) . . ?
C3 C4 C7 123.7(11) . . ?
C5 C4 C7 118.0(11) . . ?
C4 C5 C6 120.8(12) . . ?
C1 C6 C5 121.4(13) . . ?
C8 C7 C4 122.2(11) . . ?
C12 C7 C4 120.8(12) . . ?
C12 C7 C8 116.8(12) . . ?
C9 C8 C7 121.7(12) . . ?
C10 C9 C8 121.9(13) . . ?
C9 C10 C11 116.1(13) . . ?
C9 C10 Pt2 125.1(12) . . ?
C11 C10 Pt2 118.8(10) . . ?
C12 C11 C10 123.2(13) . . ?
C7 C12 C11 120.3(13) . . ?
N3 C13 C14 124.1(12) . . ?
C15 C14 C13 117.9(14) . . ?
C14 C15 C16 120.2(14) . . ?
C15 C16 C18 123.2(13) . . ?
C17 C16 C15 116.4(13) . . ?
C17 C16 C18 120.3(13) . . ?
N3 C17 C16 124.0(12) . . ?
C19 C18 C16 174.0(15) . . ?
C18 C19 C20 177.8(15) . . ?
C19 C20 C21 121.2(12) . . ?
C25 C20 C19 121.9(13) . . ?
C25 C20 C21 116.9(13) . . ?
C22 C21 C20 121.7(12) . . ?
C22 C21 O4 122.9(13) . . ?
O4 C21 C20 115.2(13) . . ?
C21 C22 C23 119.1(13) . . ?
C21 C22 C26 121.6(13) . . ?
C23 C22 C26 119.2(13) . . ?
C24 C23 C22 118.9(14) . . ?
C23 C24 C25 121.3(14) . . ?
C24 C25 C20 122.1(14) . . ?
C27 C26 C22 175.7(16) . . ?
C26 C27 C28 173.9(16) . . ?
C29 C28 C27 122.5(13) . . ?
C29 C28 C32 117.1(12) . . ?
C32 C28 C27 120.4(13) . . ?
N1 C29 C28 125.4(13) . . ?
N1 C30 C31 122.9(12) . . ?
C32 C31 C30 118.8(14) . . ?
C31 C32 C28 118.5(13) . . ?
O4 C33 C34 114.8(13) . . ?
O2 C34 C33 109.2(11) . . ?
O3 C34 C33 126.5(14) . . ?
O3 C34 O2 124.1(13) . . ?
C36 C35 C39 109.8(12) . . ?
O2 C35 C36 106.2(11) . . ?
O2 C35 C39 114.4(12) . . ?
C35 C36 C37 113.7(13) . . ?
C36 C37 C40 113.1(12) . . ?
C41 C37 C36 105.6(13) . . ?
C41 C37 C40 112.4(14) . . ?
N2 C37 C36 108.5(13) . . ?
N2 C37 C40 110.4(14) . . ?
N2 C37 C41 106.4(13) . . ?
C39 C38 C42 109.3(14) . . ?
C39 C38 N2 107.5(12) . . ?
C42 C38 N2 107.7(13) . . ?
C43 C38 C39 111.4(13) . . ?
C43 C38 C42 108.2(14) . . ?
C43 C38 N2 112.6(13) . . ?
C35 C39 C38 116.3(13) . . ?
C45 C44 P1 111.5(12) . . ?
C47 C46 P1 117.4(11) . . ?
C49 C48 P1 110.5(15) . . ?
C51 C50 P2 114.8(13) . . ?
C53 C52 P2 116.4(13) . . ?
C55 C54 P2 111.7(14) . . ?
C57 C56 P3 116.7(10) . . ?
C59 C58 P3 100.5(14) . . ?
C61 C60 P3 107.7(13) . . ?
C63 C62 P4 112.8(13) . . ?
C65 C64 P4 109.9(16) . . ?
C67 C66 P4 117.7(11) . . ?
C29 N1 C30 117.2(12) . . ?
C29 N1 Pt1 122.0(10) . . ?
C30 N1 Pt1 120.8(9) . . ?
C37 N2 C38 123.2(12) . . ?
O1 N2 C37 116.6(13) . . ?
O1 N2 C38 113.1(12) . . ?
C13 N3 C17 117.2(10) . . ?
C13 N3 Pt2 121.8(9) . 2_676 ?
C17 N3 Pt2 120.9(8) . 2_676 ?
C34 O2 C35 119.6(10) . . ?
C21 O4 C33 118.7(12) . . ?
C44 P1 Pt1 114.9(5) . . ?
C46 P1 C44 106.0(8) . . ?
C46 P1 C48 102.3(8) . . ?
C46 P1 Pt1 114.7(4) . . ?
C48 P1 C44 101.4(10) . . ?
C48 P1 Pt1 115.9(7) . . ?
C50 P2 C52 104.2(10) . . ?
C50 P2 C54 104.2(9) . . ?
C50 P2 Pt1 115.4(6) . . ?
C52 P2 C54 103.7(9) . . ?
C52 P2 Pt1 116.0(5) . . ?
C54 P2 Pt1 112.0(6) . . ?
C56 P3 C60 101.6(8) . . ?
C56 P3 Pt2 115.7(4) . . ?
C58 P3 C56 112.2(9) . . ?
C58 P3 C60 99.6(8) . . ?
C58 P3 Pt2 116.3(7) . . ?
C60 P3 Pt2 108.9(5) . . ?
C62 P4 C64 100.3(9) . . ?
C62 P4 Pt2 111.1(5) . . ?
C64 P4 Pt2 116.4(8) . . ?
C66 P4 C62 107.6(8) . . ?
C66 P4 C64 105.5(8) . . ?
C66 P4 Pt2 114.6(4) . . ?
C1 Pt1 N1 179.3(5) . . ?
C1 Pt1 P1 86.9(3) . . ?
C1 Pt1 P2 88.2(3) . . ?
N1 Pt1 P1 92.9(3) . . ?
N1 Pt1 P2 92.1(3) . . ?
P2 Pt1 P1 174.83(13) . . ?
C10 Pt2 N3 176.0(5) . 2_676 ?
C10 Pt2 P3 87.8(4) . . ?
C10 Pt2 P4 87.2(4) . . ?
N3 Pt2 P3 91.4(3) 2_676 . ?
N3 Pt2 P4 94.0(3) 2_676 . ?
P3 Pt2 P4 173.04(17) . . ?
C68 C69 C70 117(2) . . ?
O5 C69 C68 121(2) . . ?
O5 C69 C70 121(2) . . ?
C71 C72 C73 104(3) . . ?
O6 C72 C71 116(3) . . ?
O6 C72 C73 140(3) . . ?
F1 P5 F2 89.3(8) . . ?
F1 P5 F4 165.5(11) . . ?
F1 P5 F5 92.4(7) . . ?
F1 P5 F6 86.0(10) . . ?
F2 P5 F4 87.3(8) . . ?
F2 P5 F5 178.3(7) . . ?
F2 P5 F6 90.5(9) . . ?
F3 P5 F1 97.7(18) . . ?
F3 P5 F2 91.5(10) . . ?
F3 P5 F4 96.4(18) . . ?
F3 P5 F5 88.3(9) . . ?
F3 P5 F6 175.8(16) . . ?
F4 P5 F5 91.0(7) . . ?
F4 P5 F6 80.0(10) . . ?
F6 P5 F5 89.6(7) . . ?
F7 P6 F7 180.0 2_566 . ?
F8 P6 F7 86.2(10) 2_566 . ?
F8 P6 F7 86.2(10) . 2_566 ?
F8 P6 F7 93.8(10) . . ?
F8 P6 F7 93.8(10) 2_566 2_566 ?
F8 P6 F8 180.0 2_566 . ?
F9 P6 F7 94.3(12) . . ?
F9 P6 F7 94.3(12) 2_566 2_566 ?
F9 P6 F7 85.7(12) 2_566 . ?
F9 P6 F7 85.7(12) . 2_566 ?
F9 P6 F8 89.2(8) . 2_566 ?
F9 P6 F8 90.8(8) . . ?
F9 P6 F8 89.2(8) 2_566 . ?
F9 P6 F8 90.8(8) 2_566 2_566 ?
F9 P6 F9 180.0 . 2_566 ?

loop_
_geom_bond_atom_site_label_1
_geom_bond_atom_site_label_2
_geom_bond_distance
_geom_bond_site_symmetry_2
_geom_bond_publ_flag
C1 C2 1.422(17) . ?
C1 C6 1.393(19) . ?
C1 Pt1 1.999(10) . ?
C2 C3 1.381(16) . ?
C3 C4 1.367(18) . ?
C4 C5 1.398(17) . ?
C4 C7 1.470(18) . ?
C5 C6 1.414(18) . ?
C7 C8 1.431(17) . ?
C7 C12 1.384(18) . ?
C8 C9 1.396(18) . ?
C9 C10 1.381(19) . ?
C10 C11 1.41(2) . ?
C10 Pt2 2.010(14) . ?
C11 C12 1.408(18) . ?
C13 C14 1.395(18) . ?
C13 N3 1.318(16) . ?
C14 C15 1.38(2) . ?
C15 C16 1.41(2) . ?
C16 C17 1.388(17) . ?
C16 C18 1.41(2) . ?
C17 N3 1.358(16) . ?
C18 C19 1.210(19) . ?
C19 C20 1.40(2) . ?
C20 C21 1.41(2) . ?
C20 C25 1.392(18) . ?
C21 C22 1.36(2) . ?
C21 O4 1.388(15) . ?
C22 C23 1.436(19) . ?
C22 C26 1.45(2) . ?
C23 C24 1.36(2) . ?
C24 C25 1.36(2) . ?
C26 C27 1.185(19) . ?
C27 C28 1.437(19) . ?
C28 C29 1.386(18) . ?
C28 C32 1.41(2) . ?
C29 N1 1.286(17) . ?
C30 C31 1.397(19) . ?
C30 N1 1.339(17) . ?
C31 C32 1.36(2) . ?
C33 C34 1.48(2) . ?
C33 O4 1.406(18) . ?
C34 O2 1.321(16) . ?
C34 O3 1.177(16) . ?
C35 C36 1.463(19) . ?
C35 C39 1.48(2) . ?
C35 O2 1.454(16) . ?
C36 C37 1.57(2) . ?
C37 C40 1.58(2) . ?
C37 C41 1.52(2) . ?
C37 N2 1.46(2) . ?
C38 C39 1.51(2) . ?
C38 C42 1.51(2) . ?
C38 C43 1.48(2) . ?
C38 N2 1.520(19) . ?
C44 C45 1.510(10) . ?
C44 P1 1.820(17) . ?
C46 C47 1.520(9) . ?
C46 P1 1.804(14) . ?
C48 C49 1.515(10) . ?
C48 P1 1.82(2) . ?
C50 C51 1.522(7) . ?
C50 P2 1.783(18) . ?
C52 C53 1.520(9) . ?
C52 P2 1.813(17) . ?
C54 C55 1.523(10) . ?
C54 P2 1.819(18) . ?
C56 C57 1.524(9) . ?
C56 P3 1.801(15) . ?
C58 C59 1.514(10) . ?
C58 P3 1.721(18) . ?
C60 C61 1.517(10) . ?
C60 P3 2.077(19) . ?
C62 C63 1.511(10) . ?
C62 P4 1.82(2) . ?
C64 C65 1.515(10) . ?
C64 P4 1.82(2) . ?
C66 C67 1.512(9) . ?
C66 P4 1.787(15) . ?
N1 Pt1 2.116(11) . ?
N2 O1 1.313(16) . ?
N3 Pt2 2.101(9) 2_676 ?
P1 Pt1 2.311(4) . ?
P2 Pt1 2.310(3) . ?
P3 Pt2 2.301(4) . ?
P4 Pt2 2.308(4) . ?
C68 C69 1.41(3) . ?
C69 C70 1.46(3) . ?
C69 O5 1.26(2) . ?
C71 C72 1.516(10) . ?
C72 C73 1.527(10) . ?
C72 O6 1.24(3) . ?
F1 P5 1.566(14) . ?
F2 P5 1.572(13) . ?
F3 P5 1.447(18) . ?
F4 P5 1.587(13) . ?
F5 P5 1.613(12) . ?
F6 P5 1.598(14) . ?
F7 P6 1.556(19) . ?
F8 P6 1.551(14) . ?
F9 P6 1.545(16) . ?

loop_
_smtbx_masks_void_nr
_smtbx_masks_void_average_x
_smtbx_masks_void_average_y
_smtbx_masks_void_average_z
_smtbx_masks_void_volume
_smtbx_masks_void_count_electrons
_smtbx_masks_void_content
1 0.500 0.500 0.000 682.0 177.0 ?
2 0.500 0.000 0.500 335.7 69.7 ?
